data_2219979
loop_
_publ_author_name
'Benzerka, Saida'
'Bouraiou, Abdelmalek'
'Bouacida, Sofiane'
'Debache, Abdelmadjid'
'Belfaitah, Ali'

_publ_section_title
;
 Ethyl
 4-(2-chloroquinolin-3-yl)-1-phenyl-1<i>H</i>-pyrrole-3-carboxylate
;
_journal_coeditor_code RZ2251
_journal_issue 11
_journal_name_full 'Acta Crystallographica Section E'
_journal_page_first o2115
_journal_page_last o2116
_journal_paper_doi 10.1107/S1600536808032546
_journal_volume 64
_journal_year 2008
_chemical_formula_iupac 'C22 H17 Cl N2 O2'
_chemical_formula_moiety 'C22 H17 Cl N2 O2'
_chemical_formula_structural 'C22 H17 Cl N2 O2'
_chemical_formula_sum 'C22 H17 Cl N2 O2'
_chemical_formula_weight 376.83
_chemical_name_systematic
;
Ethyl 4-(2-chloroquinolin-3-yl)-1-phenyl-1<i>H</i>-pyrrole-3-carboxylate
;
_space_group_IT_number 15
_symmetry_cell_setting monoclinic
_symmetry_space_group_name_Hall '-I 2ya'
_symmetry_space_group_name_H-M 'I 1 2/a 1'
_atom_sites_solution_hydrogens geom
_atom_sites_solution_primary direct
_atom_sites_solution_secondary difmap
_cell_angle_alpha 90.00
_cell_angle_beta 105.29(2)
_cell_angle_gamma 90.00
_cell_formula_units_Z 8
_cell_length_a 20.2021(6)
_cell_length_b 8.05000(10)
_cell_length_c 24.0238(7)
_cell_measurement_reflns_used 9812
_cell_measurement_temperature 296(2)
_cell_measurement_theta_max 25.06
_cell_measurement_theta_min 5.07
_cell_volume 3768.6(4)
_computing_cell_refinement 'DENZO/SCALEPACK (Otwinowski & Minor, 1997)'
_computing_data_collection 'COLLECT (Nonius, 1998)'
_computing_data_reduction 'DENZO/SCALEPACK (Otwinowski & Minor, 1997)'
_computing_molecular_graphics 'ORTEP-3 (Farrugia, 1997) and DIAMOND (Brandenburg & Berndt, 2001)'
_computing_publication_material 'WinGX (Farrugia, 1999)'
_computing_structure_refinement 'SHELXL97 (Sheldrick, 2008)'
_computing_structure_solution 'SIR2002 (Burla <i>et al.</i>,  2003)'
_diffrn_ambient_temperature 296(2)
_diffrn_measured_fraction_theta_full 0.990
_diffrn_measured_fraction_theta_max 0.990
_diffrn_measurement_device_type 'Nonius KappaCCD'
_diffrn_measurement_method '\f scans, and \w scans with \k offsets'
_diffrn_radiation_monochromator graphite
_diffrn_radiation_type MoK\a
_diffrn_radiation_wavelength 0.71073
_diffrn_reflns_av_R_equivalents 0.0429
_diffrn_reflns_av_sigmaI/netI 0.0439
_diffrn_reflns_limit_h_max 24
_diffrn_reflns_limit_h_min -23
_diffrn_reflns_limit_k_max 9
_diffrn_reflns_limit_k_min -9
_diffrn_reflns_limit_l_max 28
_diffrn_reflns_limit_l_min -28
_diffrn_reflns_number 9812
_diffrn_reflns_theta_full 25.06
_diffrn_reflns_theta_max 25.06
_diffrn_reflns_theta_min 5.07
_diffrn_standards_decay_% 0
_exptl_absorpt_coefficient_mu 0.222
_exptl_absorpt_correction_type none
_exptl_crystal_colour White
_exptl_crystal_density_diffrn 1.328
_exptl_crystal_density_method 'not measured'
_exptl_crystal_description Needle
_exptl_crystal_F_000 1568
_exptl_crystal_size_max 0.15
_exptl_crystal_size_mid 0.06
_exptl_crystal_size_min 0.05
_refine_diff_density_max 0.291
_refine_diff_density_min -0.268
_refine_ls_goodness_of_fit_ref 1.016
_refine_ls_hydrogen_treatment constr
_refine_ls_matrix_type full
_refine_ls_number_parameters 244
_refine_ls_number_reflns 3315
_refine_ls_number_restraints 0
_refine_ls_restrained_S_all 1.016
_refine_ls_R_factor_all 0.0800
_refine_ls_R_factor_gt 0.0511
_refine_ls_shift/su_max 0.000
_refine_ls_shift/su_mean 0.000
_refine_ls_structure_factor_coef Fsqd
_refine_ls_weighting_details 'calc w=1/[\s^2^(Fo^2^)+(0.103P)^2^+0.3358P] where P=(Fo^2^+2Fc^2^)/3'
_refine_ls_weighting_scheme calc
_refine_ls_wR_factor_gt 0.1237
_refine_ls_wR_factor_ref 0.1424
_reflns_number_gt 2343
_reflns_number_total 3315
_reflns_threshold_expression I>2\s(I)
_cod_data_source_file rz2251.cif
_cod_data_source_block I
_cod_original_sg_symbol_H-M 'I 2/a'
_cod_database_code 2219979
_cod_database_fobs_code 2219979

loop_
_symmetry_equiv_pos_as_xyz
'x, y, z'
'-x+1/2, y, -z'
'x+1/2, y+1/2, z+1/2'
'-x+1, y+1/2, -z+1/2'
'-x, -y, -z'
'x-1/2, -y, z'
'-x+1/2, -y+1/2, -z+1/2'
'x, -y+1/2, z+1/2'

loop_
_atom_site_type_symbol
_atom_site_label
_atom_site_fract_x
_atom_site_fract_y
_atom_site_fract_z
_atom_site_U_iso_or_equiv
_atom_site_adp_type
_atom_site_calc_flag
_atom_site_refinement_flags
_atom_site_occupancy
Cl Cl1 0.12476(3) 0.20796(10) 0.35827(3) 0.0669(3) Uani d . 1
O O1 0.19940(10) -0.3023(3) 0.31308(8) 0.0722(6) Uani d . 1
C C13 0.12321(12) -0.1022(3) 0.25970(10) 0.0454(6) Uani d . 1
N N2 0.10945(10) 0.0124(3) 0.17336(8) 0.0480(5) Uani d . 1
N N1 0.00661(12) 0.1516(3) 0.37746(9) 0.0607(6) Uani d . 1
C C3 -0.04742(13) -0.0147(3) 0.27328(11) 0.0515(6) Uani d . 1
H H3 -0.0658 -0.0671 0.2381 0.062 Uiso calc R 1
O O2 0.11506(10) -0.2065(3) 0.34790(8) 0.0696(6) Uani d . 1
C C20 0.15071(12) -0.2127(3) 0.30819(10) 0.0489(6) Uani d . 1
C C12 0.14907(12) -0.0931(3) 0.21243(10) 0.0483(6) Uani d . 1
H H12 0.1874 -0.1498 0.2079 0.058 Uiso calc R 1
C C1 0.04143(13) 0.1247(3) 0.34028(10) 0.0509(6) Uani d . 1
C C14 0.12066(13) 0.0599(3) 0.11921(10) 0.0507(6) Uani d . 1
C C10 0.06434(12) 0.0057(3) 0.24895(10) 0.0445(5) Uani d . 1
C C11 0.05718(12) 0.0714(3) 0.19565(10) 0.0490(6) Uani d . 1
H H11 0.0227 0.1444 0.1770 0.059 Uiso calc R 1
C C2 0.01905(12) 0.0392(3) 0.28691(10) 0.0455(6) Uani d . 1
C C4 -0.08852(13) 0.0083(3) 0.31192(12) 0.0555(7) Uani d . 1
C C9 -0.05921(14) 0.0900(4) 0.36430(12) 0.0601(7) Uani d . 1
C C5 -0.15703(14) -0.0503(4) 0.30059(15) 0.0705(8) Uani d . 1
H H5 -0.1772 -0.1042 0.2660 0.085 Uiso calc R 1
C C16 0.19620(18) 0.1089(5) 0.05969(13) 0.0772(9) Uani d . 1
H H16 0.2402 0.1075 0.0546 0.093 Uiso calc R 1
C C15 0.18577(15) 0.0595(4) 0.11161(12) 0.0635(7) Uani d . 1
H H15 0.2228 0.0258 0.1415 0.076 Uiso calc R 1
C C7 -0.1635(2) 0.0529(5) 0.39232(18) 0.0898(11) Uani d . 1
H H7 -0.1889 0.0675 0.4190 0.108 Uiso calc R 1
C C6 -0.19327(17) -0.0274(4) 0.34045(18) 0.0827(10) Uani d . 1
H H6 -0.2382 -0.0658 0.3330 0.099 Uiso calc R 1
C C8 -0.09838(17) 0.1100(5) 0.40466(15) 0.0802(10) Uani d . 1
H H8 -0.0793 0.1626 0.4397 0.096 Uiso calc R 1
C C19 0.06632(17) 0.1077(5) 0.07449(12) 0.0823(10) Uani d . 1
H H19 0.0219 0.1053 0.0788 0.099 Uiso calc R 1
C C17 0.14196(19) 0.1601(5) 0.01550(13) 0.0817(10) Uani d . 1
H H17 0.1492 0.1950 -0.0193 0.098 Uiso calc R 1
C C21 0.1396(2) -0.3041(5) 0.39981(13) 0.0838(10) Uani d . 1
H H21A 0.1874 -0.3336 0.4046 0.101 Uiso calc R 1
H H21B 0.1132 -0.4057 0.3970 0.101 Uiso calc R 1
C C18 0.07782(19) 0.1593(6) 0.02294(13) 0.0936(12) Uani d . 1
H H18 0.0410 0.1940 -0.0070 0.112 Uiso calc R 1
C C22 0.1328(3) -0.2075(6) 0.44902(17) 0.141(2) Uani d . 1
H H22A 0.1489 -0.2719 0.4836 0.211 Uiso calc R 1
H H22B 0.0855 -0.1791 0.4441 0.211 Uiso calc R 1
H H22C 0.1596 -0.1078 0.4519 0.211 Uiso calc R 1

loop_
_atom_site_aniso_label
_atom_site_aniso_U_11
_atom_site_aniso_U_22
_atom_site_aniso_U_33
_atom_site_aniso_U_12
_atom_site_aniso_U_13
_atom_site_aniso_U_23
Cl1 0.0655(4) 0.0788(5) 0.0550(4) -0.0096(4) 0.0136(3) -0.0156(3)
O1 0.0693(12) 0.0869(15) 0.0660(12) 0.0322(12) 0.0276(10) 0.0229(11)
C13 0.0496(12) 0.0459(14) 0.0408(12) 0.0020(11) 0.0120(10) -0.0005(10)
N2 0.0535(11) 0.0519(12) 0.0399(10) 0.0034(10) 0.0144(9) 0.0006(9)
N1 0.0674(14) 0.0676(15) 0.0516(12) 0.0092(12) 0.0239(11) -0.0019(11)
C3 0.0547(14) 0.0473(15) 0.0517(14) 0.0051(11) 0.0127(11) 0.0025(11)
O2 0.0821(13) 0.0810(14) 0.0542(11) 0.0318(11) 0.0330(10) 0.0230(10)
C20 0.0540(14) 0.0486(14) 0.0461(13) 0.0043(12) 0.0170(11) 0.0016(11)
C12 0.0521(13) 0.0487(15) 0.0456(13) 0.0050(11) 0.0154(11) 0.0002(11)
C1 0.0578(14) 0.0514(15) 0.0443(13) 0.0036(12) 0.0153(11) -0.0017(11)
C14 0.0635(15) 0.0514(15) 0.0379(12) 0.0035(12) 0.0143(11) 0.0013(11)
C10 0.0483(12) 0.0434(13) 0.0413(12) 0.0015(11) 0.0112(10) -0.0039(10)
C11 0.0502(13) 0.0497(14) 0.0466(13) 0.0060(11) 0.0116(10) -0.0004(11)
C2 0.0512(13) 0.0424(14) 0.0428(13) 0.0056(10) 0.0124(10) 0.0010(10)
C4 0.0578(15) 0.0498(15) 0.0622(16) 0.0104(12) 0.0219(12) 0.0127(13)
C9 0.0659(16) 0.0611(18) 0.0589(16) 0.0149(14) 0.0262(13) 0.0082(13)
C5 0.0592(16) 0.0652(19) 0.091(2) 0.0067(14) 0.0263(16) 0.0113(16)
C16 0.088(2) 0.093(2) 0.0613(18) 0.0162(19) 0.0381(16) 0.0154(17)
C15 0.0694(17) 0.0738(19) 0.0515(15) 0.0134(15) 0.0235(13) 0.0112(14)
C7 0.089(2) 0.103(3) 0.095(3) 0.020(2) 0.054(2) 0.016(2)
C6 0.0617(17) 0.078(2) 0.117(3) 0.0093(17) 0.0390(19) 0.025(2)
C8 0.083(2) 0.094(3) 0.078(2) 0.0131(19) 0.0467(18) 0.0042(18)
C19 0.0695(18) 0.125(3) 0.0500(16) 0.014(2) 0.0121(14) 0.0124(18)
C17 0.110(3) 0.094(3) 0.0478(16) 0.016(2) 0.0330(17) 0.0147(16)
C21 0.113(3) 0.089(2) 0.0569(18) 0.034(2) 0.0361(17) 0.0305(17)
C18 0.092(2) 0.138(4) 0.0473(17) 0.025(2) 0.0121(16) 0.0218(19)
C22 0.245(6) 0.113(4) 0.061(2) 0.023(4) 0.035(3) 0.017(2)

loop_
_atom_type_symbol
_atom_type_description
_atom_type_scat_dispersion_real
_atom_type_scat_dispersion_imag
_atom_type_scat_source
C C 0.0033 0.0016 'International Tables Vol C Tables 4.2.6.8 and 6.1.1.4'
H H 0.0000 0.0000 'International Tables Vol C Tables 4.2.6.8 and 6.1.1.4'
Cl Cl 0.1484 0.1585 'International Tables Vol C Tables 4.2.6.8 and 6.1.1.4'
N N 0.0061 0.0033 'International Tables Vol C Tables 4.2.6.8 and 6.1.1.4'
O O 0.0106 0.0060 'International Tables Vol C Tables 4.2.6.8 and 6.1.1.4'

loop_
_geom_angle_atom_site_label_1
_geom_angle_atom_site_label_2
_geom_angle_atom_site_label_3
_geom_angle
C12 C13 C10 107.2(2)
C12 C13 C20 123.2(2)
C10 C13 C20 129.5(2)
C12 N2 C11 108.49(19)
C12 N2 C14 126.1(2)
C11 N2 C14 125.3(2)
C1 N1 C9 116.8(2)
C2 C3 C4 120.8(2)
C2 C3 H3 119.6
C4 C3 H3 119.6
C20 O2 C21 117.9(2)
O1 C20 O2 122.2(2)
O1 C20 C13 125.2(2)
O2 C20 C13 112.6(2)
N2 C12 C13 108.8(2)
N2 C12 H12 125.6
C13 C12 H12 125.6
N1 C1 C2 127.1(2)
N1 C1 Cl1 115.3(2)
C2 C1 Cl1 117.60(18)
C19 C14 C15 119.5(2)
C19 C14 N2 120.1(2)
C15 C14 N2 120.4(2)
C11 C10 C13 106.4(2)
C11 C10 C2 125.6(2)
C13 C10 C2 128.0(2)
C10 C11 N2 109.1(2)
C10 C11 H11 125.4
N2 C11 H11 125.4
C3 C2 C1 115.4(2)
C3 C2 C10 121.6(2)
C1 C2 C10 123.0(2)
C9 C4 C3 117.9(2)
C9 C4 C5 119.1(3)
C3 C4 C5 122.9(3)
N1 C9 C4 121.9(2)
N1 C9 C8 118.9(3)
C4 C9 C8 119.2(3)
C6 C5 C4 119.9(3)
C6 C5 H5 120.1
C4 C5 H5 120.1
C17 C16 C15 120.4(3)
C17 C16 H16 119.8
C15 C16 H16 119.8
C14 C15 C16 120.0(3)
C14 C15 H15 120.0
C16 C15 H15 120.0
C8 C7 C6 121.4(3)
C8 C7 H7 119.3
C6 C7 H7 119.3
C5 C6 C7 120.4(3)
C5 C6 H6 119.8
C7 C6 H6 119.8
C7 C8 C9 120.0(4)
C7 C8 H8 120.0
C9 C8 H8 120.0
C14 C19 C18 119.8(3)
C14 C19 H19 120.1
C18 C19 H19 120.1
C18 C17 C16 119.5(3)
C18 C17 H17 120.2
C16 C17 H17 120.2
O2 C21 C22 109.1(3)
O2 C21 H21A 109.9
C22 C21 H21A 109.9
O2 C21 H21B 109.9
C22 C21 H21B 109.9
H21A C21 H21B 108.3
C17 C18 C19 120.8(3)
C17 C18 H18 119.6
C19 C18 H18 119.6
C21 C22 H22A 109.5
C21 C22 H22B 109.5
H22A C22 H22B 109.5
C21 C22 H22C 109.5
H22A C22 H22C 109.5
H22B C22 H22C 109.5

loop_
_geom_bond_atom_site_label_1
_geom_bond_atom_site_label_2
_geom_bond_distance
Cl1 C1 1.757(3)
O1 C20 1.200(3)
C13 C12 1.371(3)
C13 C10 1.440(3)
C13 C20 1.454(3)
N2 C12 1.359(3)
N2 C11 1.388(3)
N2 C14 1.430(3)
N1 C1 1.293(3)
N1 C9 1.376(4)
C3 C2 1.366(3)
C3 C4 1.411(3)
C3 H3 0.9300
O2 C20 1.339(3)
O2 C21 1.446(3)
C12 H12 0.9300
C1 C2 1.420(3)
C14 C19 1.373(4)
C14 C15 1.375(4)
C10 C11 1.357(3)
C10 C2 1.477(3)
C11 H11 0.9300
C4 C9 1.405(4)
C4 C5 1.419(4)
C9 C8 1.413(4)
C5 C6 1.362(4)
C5 H5 0.9300
C16 C17 1.373(5)
C16 C15 1.377(4)
C16 H16 0.9300
C15 H15 0.9300
C7 C8 1.350(5)
C7 C6 1.392(5)
C7 H7 0.9300
C6 H6 0.9300
C8 H8 0.9300
C19 C18 1.383(4)
C19 H19 0.9300
C17 C18 1.354(5)
C17 H17 0.9300
C21 C22 1.451(5)
C21 H21A 0.9700
C21 H21B 0.9700
C18 H18 0.9300
C22 H22A 0.9600
C22 H22B 0.9600
C22 H22C 0.9600

loop_
_geom_hbond_atom_site_label_D
_geom_hbond_atom_site_label_H
_geom_hbond_atom_site_label_A
_geom_hbond_site_symmetry_A
_geom_hbond_distance_DH
_geom_hbond_distance_HA
_geom_hbond_distance_DA
_geom_hbond_angle_DHA
C12 H12 O1 7_545 0.9300 2.5000 3.383(3) 159.00
C15 H15 O1 7_545 0.9300 2.4500 3.275(4) 148.00

loop_
_geom_torsion_atom_site_label_1
_geom_torsion_atom_site_label_2
_geom_torsion_atom_site_label_3
_geom_torsion_atom_site_label_4
_geom_torsion
C21 O2 C20 O1 4.1(4)
C21 O2 C20 C13 -176.6(3)
C12 C13 C20 O1 2.5(4)
C10 C13 C20 O1 178.0(3)
C12 C13 C20 O2 -176.7(2)
C10 C13 C20 O2 -1.3(4)
C11 N2 C12 C13 -0.3(3)
C14 N2 C12 C13 177.7(2)
C10 C13 C12 N2 -0.5(3)
C20 C13 C12 N2 175.8(2)
C9 N1 C1 C2 0.4(4)
C9 N1 C1 Cl1 179.1(2)
C12 N2 C14 C19 153.2(3)
C11 N2 C14 C19 -29.2(4)
C12 N2 C14 C15 -27.3(4)
C11 N2 C14 C15 150.3(3)
C12 C13 C10 C11 1.1(3)
C20 C13 C10 C11 -174.9(2)
C12 C13 C10 C2 -179.8(2)
C20 C13 C10 C2 4.2(4)
C13 C10 C11 N2 -1.2(3)
C2 C10 C11 N2 179.6(2)
C12 N2 C11 C10 1.0(3)
C14 N2 C11 C10 -177.0(2)
C4 C3 C2 C1 -2.9(4)
C4 C3 C2 C10 175.5(2)
N1 C1 C2 C3 2.4(4)
Cl1 C1 C2 C3 -176.30(19)
N1 C1 C2 C10 -176.0(3)
Cl1 C1 C2 C10 5.3(3)
C11 C10 C2 C3 67.9(4)
C13 C10 C2 C3 -111.1(3)
C11 C10 C2 C1 -113.8(3)
C13 C10 C2 C1 67.2(4)
C2 C3 C4 C9 0.8(4)
C2 C3 C4 C5 -177.9(3)
C1 N1 C9 C4 -2.8(4)
C1 N1 C9 C8 177.4(3)
C3 C4 C9 N1 2.2(4)
C5 C4 C9 N1 -179.1(3)
C3 C4 C9 C8 -178.0(3)
C5 C4 C9 C8 0.7(4)
C9 C4 C5 C6 -0.3(4)
C3 C4 C5 C6 178.4(3)
C19 C14 C15 C16 0.9(5)
N2 C14 C15 C16 -178.6(3)
C17 C16 C15 C14 0.5(5)
C4 C5 C6 C7 -0.1(5)
C8 C7 C6 C5 0.0(6)
C6 C7 C8 C9 0.5(6)
N1 C9 C8 C7 179.0(3)
C4 C9 C8 C7 -0.9(5)
C15 C14 C19 C18 -1.9(5)
N2 C14 C19 C18 177.6(3)
C15 C16 C17 C18 -1.0(6)
C20 O2 C21 C22 139.1(4)
C16 C17 C18 C19 0.0(6)
C14 C19 C18 C17 1.5(6)

loop_
_cod_related_entry_id
_cod_related_entry_database
_cod_related_entry_code
1 ChemSpider 24740922
